data_7243226
loop_
_publ_author_name
'Theppitak, Chatphorn'
'Kielar, Filip'
'Dungkaew, Winya'
'Sukwattanasinitt, Mongkol'
'Kangkaew, Laongdao'
'Sahasithiwat, Somboon'
'Zenno, Hikaru'
'Hayami, Shinya'
'Chainok, Kittipong'

_publ_section_title
;
 The coordination chemistry of benzhydrazide with lanthanide(iii) ions:
 hydrothermal in situ ligand formation, structures, magnetic and
 photoluminescence sensing properties
;
_journal_issue 40
_journal_name_full 'RSC Advances'
_journal_page_first 24709
_journal_page_last 24721
_journal_paper_doi 10.1039/D1RA03106F
_journal_volume 11
_journal_year 2021
_chemical_formula_moiety 'C63 H45 Gd3 O18'
_chemical_formula_sum 'C63 H45 Gd3 O18'
_chemical_formula_weight 1561.74
_space_group_crystal_system monoclinic
_space_group_IT_number 14
_space_group_name_Hall '-P 2yn'
_space_group_name_H-M_alt 'P 1 21/n 1'
_atom_sites_solution_hydrogens geom
_atom_sites_solution_primary dual
_audit_creation_date 2021-02-21
_audit_creation_method
;
Olex2 1.3
(compiled 2020.11.12 svn.r5f609507 for OlexSys, GUI svn.r6272)
;
_audit_update_record
;
2021-02-21 deposited with the CCDC.	2021-07-08 downloaded from the CCDC.
;
_cell_angle_alpha 90
_cell_angle_beta 95.3270(10)
_cell_angle_gamma 90
_cell_formula_units_Z 4
_cell_length_a 11.4601(3)
_cell_length_b 22.5734(4)
_cell_length_c 22.7365(5)
_cell_measurement_reflns_used 9795
_cell_measurement_temperature 296.0
_cell_measurement_theta_max 26.390
_cell_measurement_theta_min 2.538
_cell_volume 5856.4(2)
_computing_cell_refinement 'SAINT V8.40A (?, 2016)'
_computing_data_reduction 'SAINT V8.40A (?, 2016)'
_computing_molecular_graphics 'Olex2 1.3 (Dolomanov et al., 2009)'
_computing_publication_material 'Olex2 1.3 (Dolomanov et al., 2009)'
_computing_structure_refinement 'SHELXL 2018/3 (Sheldrick, 2015)'
_computing_structure_solution 'SHELXT 2014/5 (Sheldrick, 2014)'
_diffrn_ambient_temperature 296.0
_diffrn_detector 'Bruker PHOTON 200 area detector'
_diffrn_detector_area_resol_mean 7.39
_diffrn_detector_type 'PHOTON II area detector'
_diffrn_measured_fraction_theta_full 0.999
_diffrn_measured_fraction_theta_max 0.997
_diffrn_measurement_device 'four-circle KAPPA diffractometer'
_diffrn_measurement_device_type 'BRUKER D8 QUEST CMOS PHOTON II'
_diffrn_measurement_method '\f and \w scans'
_diffrn_radiation_collimation '0.5 mm'
_diffrn_radiation_monochromator graphite
_diffrn_radiation_probe x-ray
_diffrn_radiation_type MoK\a
_diffrn_radiation_wavelength 0.71073
_diffrn_radiation_xray_symbol K-L~3~
_diffrn_reflns_av_R_equivalents 0.0712
_diffrn_reflns_av_unetI/netI 0.0261
_diffrn_reflns_Laue_measured_fraction_full 0.999
_diffrn_reflns_Laue_measured_fraction_max 0.997
_diffrn_reflns_limit_h_max 14
_diffrn_reflns_limit_h_min -14
_diffrn_reflns_limit_k_max 28
_diffrn_reflns_limit_k_min -27
_diffrn_reflns_limit_l_max 28
_diffrn_reflns_limit_l_min -28
_diffrn_reflns_number 157541
_diffrn_reflns_point_group_measured_fraction_full 0.999
_diffrn_reflns_point_group_measured_fraction_max 0.997
_diffrn_reflns_theta_full 25.242
_diffrn_reflns_theta_max 26.440
_diffrn_reflns_theta_min 2.260
_diffrn_source 'sealed x-ray tube'
_diffrn_source_current 30.0
_diffrn_source_power 1.5
_diffrn_source_target Mo
_diffrn_source_type Mo
_diffrn_source_voltage 50.0
_diffrn_standards_number 0
_exptl_absorpt_coefficient_mu 3.431
_exptl_absorpt_correction_T_max 0.7454
_exptl_absorpt_correction_T_min 0.6577
_exptl_absorpt_correction_type multi-scan
_exptl_absorpt_process_details
;
SADABS-2016/2 (Bruker,2016/2) was used for absorption correction.
wR2(int) was 0.0727 before and 0.0645 after correction.
The Ratio of minimum to maximum transmission is 0.8823.
The \l/2 correction factor is Not present.
;
_exptl_crystal_colour colourless
_exptl_crystal_colour_primary colourless
_exptl_crystal_density_diffrn 1.771
_exptl_crystal_description block
_exptl_crystal_F_000 3036
_exptl_crystal_size_max 0.21
_exptl_crystal_size_mid 0.21
_exptl_crystal_size_min 0.16
_refine_diff_density_max 0.476
_refine_diff_density_min -0.476
_refine_diff_density_rms 0.076
_refine_ls_extinction_method none
_refine_ls_goodness_of_fit_ref 1.062
_refine_ls_hydrogen_treatment constr
_refine_ls_matrix_type full
_refine_ls_number_parameters 977
_refine_ls_number_reflns 12055
_refine_ls_number_restraints 714
_refine_ls_restrained_S_all 1.059
_refine_ls_R_factor_all 0.0365
_refine_ls_R_factor_gt 0.0245
_refine_ls_shift/su_max 0.004
_refine_ls_shift/su_mean 0.000
_refine_ls_structure_factor_coef Fsqd
_refine_ls_weighting_details 'w=1/[\s^2^(Fo^2^)+(0.0082P)^2^+6.4576P] where P=(Fo^2^+2Fc^2^)/3'
_refine_ls_weighting_scheme calc
_refine_ls_wR_factor_gt 0.0410
_refine_ls_wR_factor_ref 0.0446
_reflns_Friedel_coverage 0.000
_reflns_number_gt 10119
_reflns_number_total 12055
_reflns_threshold_expression 'I > 2\s(I)'
_cod_data_source_file d1ra03106f2.cif
_cod_data_source_block 15Gd
_cod_database_code 7243226
_shelx_shelxl_version_number 2018/3
_shelx_space_group_comment
;
The symmetry employed for this shelxl refinement is uniquely defined
by the following loop, which should always be used as a source of
symmetry information in preference to the above space-group names.
They are only intended as comments.
;
_shelx_estimated_absorpt_t_max 0.610
_shelx_estimated_absorpt_t_min 0.533
_olex2_refinement_description
;
1. Restrained distances
 C1-C2 \\sim C1-C2A
 with sigma of 0.02
 C2-C3 \\sim C2A-C3A
 with sigma of 0.02
 C2-C7 \\sim C2A-C7A
 with sigma of 0.02
 C3-C4 \\sim C3A-C4A
 with sigma of 0.02
 C4-C5 \\sim C4A-C5A
 with sigma of 0.02
 C5-C6 \\sim C5A-C6A
 with sigma of 0.02
 C6-C7 \\sim C6A-C7A
 with sigma of 0.02
 C1-C3 \\sim C1-C3A
 with sigma of 0.04
 C1-C7 \\sim C1-C7A
 with sigma of 0.04
 C2-C4 \\sim C2A-C4A
 with sigma of 0.04
 C2-C6 \\sim C2A-C6A
 with sigma of 0.04
 C3-C5 \\sim C3A-C5A
 with sigma of 0.04
 C3-C7 \\sim C3A-C7A
 with sigma of 0.04
 C4-C6 \\sim C4A-C6A
 with sigma of 0.04
 C5-C7 \\sim C5A-C7A
 with sigma of 0.04
 C15-C16 \\sim C15-C16A
 with sigma of 0.02
 C16-C17 \\sim C16A-C17A
 with sigma of 0.02
 C16-C21 \\sim C16A-C21A
 with sigma of 0.02
 C17-C18 \\sim C17A-C18A
 with sigma of 0.02
 C18-C19 \\sim C18A-C19A
 with sigma of 0.02
 C19-C20 \\sim C19A-C20A
 with sigma of 0.02
 C20-C21 \\sim C20A-C21A
 with sigma of 0.02
 C15-C17 \\sim C15-C17A
 with sigma of 0.04
 C15-C21 \\sim C15-C21A
 with sigma of 0.04
 C16-C18 \\sim C16A-C18A
 with sigma of 0.04
 C16-C20 \\sim C16A-C20A
 with sigma of 0.04
 C17-C19 \\sim C17A-C19A
 with sigma of 0.04
 C17-C21 \\sim C17A-C21A
 with sigma of 0.04
 C18-C20 \\sim C18A-C20A
 with sigma of 0.04
 C19-C21 \\sim C19A-C21A
 with sigma of 0.04
 C29-C30 \\sim C29-C30A
 with sigma of 0.02
 C30-C31 \\sim C30A-C31A
 with sigma of 0.02
 C30-C35 \\sim C30A-C35A
 with sigma of 0.02
 C31-C32 \\sim C31A-C32A
 with sigma of 0.02
 C32-C33 \\sim C32A-C33A
 with sigma of 0.02
 C33-C34 \\sim C33A-C34A
 with sigma of 0.02
 C34-C35 \\sim C34A-C35A
 with sigma of 0.02
 C29-C31 \\sim C29-C31A
 with sigma of 0.04
 C29-C35 \\sim C29-C35A
 with sigma of 0.04
 C30-C32 \\sim C30A-C32A
 with sigma of 0.04
 C30-C34 \\sim C30A-C34A
 with sigma of 0.04
 C31-C33 \\sim C31A-C33A
 with sigma of 0.04
 C31-C35 \\sim C31A-C35A
 with sigma of 0.04
 C32-C34 \\sim C32A-C34A
 with sigma of 0.04
 C33-C35 \\sim C33A-C35A
 with sigma of 0.04
 C57-C58 \\sim C57-C58A
 with sigma of 0.02
 C58-C59 \\sim C58A-C59A
 with sigma of 0.02
 C58-C63 \\sim C58A-C63A
 with sigma of 0.02
 C59-C60 \\sim C59A-C60A
 with sigma of 0.02
 C60-C61 \\sim C60A-C61A
 with sigma of 0.02
 C61-C62 \\sim C61A-C62A
 with sigma of 0.02
 C62-C63 \\sim C62A-C63A
 with sigma of 0.02
 C57-C59 \\sim C57-C59A
 with sigma of 0.04
 C57-C63 \\sim C57-C63A
 with sigma of 0.04
 C58-C60 \\sim C58A-C60A
 with sigma of 0.04
 C58-C62 \\sim C58A-C62A
 with sigma of 0.04
 C59-C61 \\sim C59A-C61A
 with sigma of 0.04
 C59-C63 \\sim C59A-C63A
 with sigma of 0.04
 C60-C62 \\sim C60A-C62A
 with sigma of 0.04
 C61-C63 \\sim C61A-C63A
 with sigma of 0.04
2. Restrained planarity
 O5, O6, C15, C16, C17, C18, C19, C20, C21
 with sigma of 0.01
3. Uiso/Uaniso restraints and constraints
Uanis(C2) \\sim Ueq, Uanis(C3) \\sim Ueq, Uanis(C4) \\sim Ueq, Uanis(C5) \\sim
Ueq, Uanis(C6) \\sim Ueq, Uanis(C7) \\sim Ueq: with sigma of 0.01 and sigma for
terminal atoms of 0.02
Uanis(C2A) \\sim Ueq, Uanis(C3A) \\sim Ueq, Uanis(C4A) \\sim Ueq, Uanis(C5A)
\\sim Ueq, Uanis(C6A) \\sim Ueq, Uanis(C7A) \\sim Ueq: with sigma of 0.01 and
sigma for terminal atoms of 0.02
Uanis(C16) \\sim Ueq, Uanis(C17) \\sim Ueq, Uanis(C18) \\sim Ueq, Uanis(C19)
\\sim Ueq, Uanis(C20) \\sim Ueq, Uanis(C21) \\sim Ueq: with sigma of 0.01 and
sigma for terminal atoms of 0.02
Uanis(C16A) \\sim Ueq, Uanis(C17A) \\sim Ueq, Uanis(C18A) \\sim Ueq,
Uanis(C19A) \\sim Ueq, Uanis(C20A) \\sim Ueq, Uanis(C21A) \\sim Ueq: with sigma
of 0.01 and sigma for terminal atoms of 0.02
Uanis(C30) \\sim Ueq, Uanis(C31) \\sim Ueq, Uanis(C32) \\sim Ueq, Uanis(C33)
\\sim Ueq, Uanis(C34) \\sim Ueq, Uanis(C35) \\sim Ueq: with sigma of 0.01 and
sigma for terminal atoms of 0.02
Uanis(C30A) \\sim Ueq, Uanis(C31A) \\sim Ueq, Uanis(C32A) \\sim Ueq,
Uanis(C33A) \\sim Ueq, Uanis(C34A) \\sim Ueq, Uanis(C35A) \\sim Ueq: with sigma
of 0.01 and sigma for terminal atoms of 0.02
Uanis(C58) \\sim Ueq, Uanis(C59) \\sim Ueq, Uanis(C60) \\sim Ueq, Uanis(C61)
\\sim Ueq, Uanis(C62) \\sim Ueq, Uanis(C63) \\sim Ueq: with sigma of 0.01 and
sigma for terminal atoms of 0.02
Uanis(C58A) \\sim Ueq, Uanis(C59A) \\sim Ueq, Uanis(C60A) \\sim Ueq,
Uanis(C61A) \\sim Ueq, Uanis(C62A) \\sim Ueq, Uanis(C63A) \\sim Ueq: with sigma
of 0.01 and sigma for terminal atoms of 0.02
4. Rigid body (RIGU) restrains
 C1, C2, C3, C4, C5, C6, C7
 with sigma for 1-2 distances of 0.001 and sigma for 1-3 distances of 0.001
 C1, C2A, C3A, C4A, C5A, C6A, C7A
 with sigma for 1-2 distances of 0.001 and sigma for 1-3 distances of 0.001
 C15, C16, C17, C18, C19, C20, C21
 with sigma for 1-2 distances of 0.001 and sigma for 1-3 distances of 0.001
 C15, C16A, C17A, C18A, C19A, C20A, C21A
 with sigma for 1-2 distances of 0.001 and sigma for 1-3 distances of 0.001
 C29, C30, C31, C32, C33, C34, C35
 with sigma for 1-2 distances of 0.001 and sigma for 1-3 distances of 0.001
 C29, C30A, C31A, C32A, C33A, C34A, C35A
 with sigma for 1-2 distances of 0.001 and sigma for 1-3 distances of 0.001
 C57, C58, C59, C60, C61, C62, C63
 with sigma for 1-2 distances of 0.001 and sigma for 1-3 distances of 0.001
 C57, C58A, C59A, C60A, C61A, C62A, C63A
 with sigma for 1-2 distances of 0.001 and sigma for 1-3 distances of 0.001
5. Others
 Sof(C2A)=Sof(C3A)=Sof(H3A)=Sof(C4A)=Sof(H4A)=Sof(C5A)=Sof(H5A)=Sof(C6A)=
 Sof(H6A)=Sof(C7A)=Sof(H7A)=1-FVAR(1)
 Sof(C2)=Sof(C3)=Sof(H3)=Sof(C4)=Sof(H4)=Sof(C5)=Sof(H5)=Sof(C6)=Sof(H6)=
 Sof(C7)=Sof(H7)=FVAR(1)
 Sof(C16A)=Sof(C17A)=Sof(H17A)=Sof(C18A)=Sof(H18A)=Sof(C19A)=Sof(H19A)=
 Sof(C20A)=Sof(H20A)=Sof(C21A)=Sof(H21A)=1-FVAR(2)
 Sof(C16)=Sof(C17)=Sof(H17)=Sof(C18)=Sof(H18)=Sof(C19)=Sof(H19)=Sof(C20)=
 Sof(H20)=Sof(C21)=Sof(H21)=FVAR(2)
 Sof(C30A)=Sof(C31A)=Sof(H31A)=Sof(C32A)=Sof(H32A)=Sof(C33A)=Sof(H33A)=
 Sof(C34A)=Sof(H34A)=Sof(C35A)=Sof(H35A)=1-FVAR(3)
 Sof(C30)=Sof(C31)=Sof(H31)=Sof(C32)=Sof(H32)=Sof(C33)=Sof(H33)=Sof(C34)=
 Sof(H34)=Sof(C35)=Sof(H35)=FVAR(3)
 Sof(C58A)=Sof(C59A)=Sof(H59A)=Sof(C60A)=Sof(H60A)=Sof(C61A)=Sof(H61A)=
 Sof(C62A)=Sof(H62A)=Sof(C63A)=Sof(H63A)=1-FVAR(4)
 Sof(C58)=Sof(C59)=Sof(H59)=Sof(C60)=Sof(H60)=Sof(C61)=Sof(H61)=Sof(C62)=
 Sof(H62)=Sof(C63)=Sof(H63)=FVAR(4)
6.a Aromatic/amide H refined with riding coordinates:
 C3(H3), C3A(H3A), C4(H4), C4A(H4A), C5(H5), C5A(H5A), C6(H6), C6A(H6A),
 C7(H7), C7A(H7A), C10(H10), C11(H11), C12(H12), C13(H13), C14(H14), C17(H17),
 C17A(H17A), C18(H18), C18A(H18A), C19(H19), C19A(H19A), C20(H20), C20A(H20A),
 C21(H21), C21A(H21A), C24(H24), C25(H25), C26(H26), C27(H27), C28(H28),
 C31(H31), C31A(H31A), C32(H32), C32A(H32A), C33(H33), C33A(H33A), C34(H34),
 C34A(H34A), C35(H35), C35A(H35A), C38(H38), C39(H39), C40(H40), C41(H41),
 C42(H42), C45(H45), C46(H46), C47(H47), C48(H48), C49(H49), C52(H52), C53(H53),
  C54(H54), C55(H55), C56(H56), C59(H59), C59A(H59A), C60(H60), C60A(H60A),
 C61(H61), C61A(H61A), C62(H62), C62A(H62A), C63(H63), C63A(H63A)
;
_olex2_submission_special_instructions 'No special instructions were received'

loop_
_space_group_symop_operation_xyz
'x, y, z'
'-x+1/2, y+1/2, -z+1/2'
'-x, -y, -z'
'x-1/2, -y-1/2, z-1/2'

loop_
_atom_site_label
_atom_site_type_symbol
_atom_site_fract_x
_atom_site_fract_y
_atom_site_fract_z
_atom_site_U_iso_or_equiv
_atom_site_adp_type
_atom_site_occupancy
_atom_site_site_symmetry_order
_atom_site_calc_flag
_atom_site_refinement_flags_posn
_atom_site_refinement_flags_adp
_atom_site_refinement_flags_occupancy
_atom_site_disorder_assembly
_atom_site_disorder_group
Gd1 Gd 0.66296(2) 0.61382(2) 0.71426(2) 0.03499(4) Uani 1 1 d . . . . .
Gd2 Gd 0.53435(2) 0.43165(2) 0.76672(2) 0.03021(4) Uani 1 1 d . . . . .
Gd3 Gd 0.64121(2) 0.27167(2) 0.82404(2) 0.03120(4) Uani 1 1 d . . . . .
O1 O 0.7189(2) 0.68151(10) 0.64230(10) 0.0449(6) Uani 1 1 d . . . . .
O2 O 0.8622(2) 0.70735(10) 0.59056(11) 0.0497(6) Uani 1 1 d . . . . .
O3 O 0.8502(2) 0.62136(14) 0.75107(14) 0.0699(8) Uani 1 1 d . . . . .
O4 O 0.9584(2) 0.69714(10) 0.72734(12) 0.0557(7) Uani 1 1 d . . . . .
O5 O 0.6005(3) 0.70108(11) 0.74746(13) 0.0710(9) Uani 1 1 d . . . . .
O6 O 0.6961(2) 0.78139(11) 0.72607(12) 0.0569(7) Uani 1 1 d . . . . .
O7 O 0.6258(2) 0.57508(12) 0.80090(11) 0.0570(7) Uani 1 1 d . . . . .
O8 O 0.5413(2) 0.50072(10) 0.84305(11) 0.0507(6) Uani 1 1 d . . . . .
O9 O 0.7259(3) 0.53598(11) 0.66077(12) 0.0619(8) Uani 1 1 d . . . . .
O10 O 0.6833(2) 0.45782(12) 0.71289(11) 0.0542(7) Uani 1 1 d . . . . .
O11 O 0.4751(2) 0.58970(12) 0.68159(13) 0.0610(8) Uani 1 1 d . . . . .
O12 O 0.4233(2) 0.50281(10) 0.71629(11) 0.0496(6) Uani 1 1 d . . . . .
O13 O 0.4468(2) 0.37830(10) 0.68029(11) 0.0479(6) Uani 1 1 d . . . . .
O14 O 0.5685(2) 0.32595(9) 0.73796(10) 0.0400(5) Uani 1 1 d . . . . .
O15 O 0.67636(19) 0.38332(9) 0.83154(10) 0.0378(5) Uani 1 1 d . . . . .
O16 O 0.7442(2) 0.32651(10) 0.90502(11) 0.0510(6) Uani 1 1 d . . . . .
O17 O 0.3977(2) 0.38740(10) 0.81996(12) 0.0496(6) Uani 1 1 d . . . . .
O18 O 0.4654(2) 0.30118(11) 0.85535(12) 0.0509(7) Uani 1 1 d . . . . .
C1 C 0.7712(3) 0.67820(14) 0.59471(16) 0.0404(7) Uani 1 1 d D . . . .
C2 C 0.7303(10) 0.6392(7) 0.5443(5) 0.045(2) Uani 0.61(3) 1 d D U P A 1
C2A C 0.7082(16) 0.6419(11) 0.5469(8) 0.044(3) Uani 0.39(3) 1 d D U P A 2
C3 C 0.8064(12) 0.6247(5) 0.5027(5) 0.050(2) Uani 0.61(3) 1 d D U P A 1
H3 H 0.882501 0.639516 0.506027 0.061 Uiso 0.61(3) 1 calc R U P A 1
C3A C 0.7689(19) 0.6238(9) 0.5006(7) 0.055(3) Uani 0.39(3) 1 d D U P A 2
H3A H 0.845401 0.636683 0.498259 0.066 Uiso 0.39(3) 1 calc R U P A 2
C4 C 0.7688(15) 0.5883(5) 0.4563(4) 0.066(3) Uani 0.61(3) 1 d D U P A 1
H4 H 0.819479 0.578109 0.428307 0.079 Uiso 0.61(3) 1 calc R U P A 1
C4A C 0.716(2) 0.5862(7) 0.4569(6) 0.067(4) Uani 0.39(3) 1 d D U P A 2
H4A H 0.757600 0.572133 0.426404 0.080 Uiso 0.39(3) 1 calc R U P A 2
C5 C 0.6545(16) 0.5667(4) 0.4515(4) 0.067(3) Uani 0.61(3) 1 d D U P A 1
H5 H 0.629803 0.542216 0.419883 0.081 Uiso 0.61(3) 1 calc R U P A 1
C5A C 0.601(2) 0.5707(7) 0.4608(8) 0.072(4) Uani 0.39(3) 1 d D U P A 2
H5A H 0.564497 0.545468 0.432428 0.087 Uiso 0.39(3) 1 calc R U P A 2
C6 C 0.5776(12) 0.5806(5) 0.4919(5) 0.071(3) Uani 0.61(3) 1 d D U P A 1
H6 H 0.501216 0.566128 0.487962 0.085 Uiso 0.61(3) 1 calc R U P A 1
C6A C 0.5379(19) 0.5911(9) 0.5048(8) 0.070(4) Uani 0.39(3) 1 d D U P A 2
H6A H 0.459004 0.581430 0.504827 0.084 Uiso 0.39(3) 1 calc R U P A 2
C7 C 0.6171(10) 0.6170(6) 0.5394(5) 0.055(2) Uani 0.61(3) 1 d D U P A 1
H7 H 0.566897 0.626507 0.567871 0.066 Uiso 0.61(3) 1 calc R U P A 1
C7A C 0.5916(15) 0.6261(10) 0.5493(8) 0.058(3) Uani 0.39(3) 1 d D U P A 2
H7A H 0.550414 0.638819 0.580340 0.069 Uiso 0.39(3) 1 calc R U P A 2
C8 C 0.9468(3) 0.64755(16) 0.75066(16) 0.0441(9) Uani 1 1 d . . . . .
C9 C 1.0513(3) 0.61780(14) 0.78034(15) 0.0369(8) Uani 1 1 d . . . . .
C10 C 1.1544(4) 0.6477(2) 0.7939(2) 0.0712(13) Uani 1 1 d . . . . .
H10 H 1.160068 0.687354 0.783608 0.085 Uiso 1 1 calc R U . . .
C11 C 1.2495(4) 0.6193(3) 0.8227(3) 0.0957(18) Uani 1 1 d . . . . .
H11 H 1.318207 0.640388 0.832750 0.115 Uiso 1 1 calc R U . . .
C12 C 1.2441(5) 0.5616(3) 0.8366(2) 0.0907(18) Uani 1 1 d . . . . .
H12 H 1.308917 0.542622 0.855685 0.109 Uiso 1 1 calc R U . . .
C13 C 1.1435(6) 0.5314(2) 0.8224(3) 0.101(2) Uani 1 1 d . . . . .
H13 H 1.139827 0.491219 0.831227 0.121 Uiso 1 1 calc R U . . .
C14 C 1.0467(4) 0.55940(17) 0.7952(2) 0.0677(13) Uani 1 1 d . . . . .
H14 H 0.977457 0.538334 0.786759 0.081 Uiso 1 1 calc R U . . .
C15 C 0.6108(3) 0.75619(15) 0.74470(11) 0.0441(8) Uani 1 1 d D . . . .
C16 C 0.5135(8) 0.7919(5) 0.7654(5) 0.044(2) Uani 0.54(2) 1 d D U P B 1
C16A C 0.5088(10) 0.7942(6) 0.7553(7) 0.041(2) Uani 0.46(2) 1 d D U P B 2
C17 C 0.5148(10) 0.8525(6) 0.7647(5) 0.072(4) Uani 0.54(2) 1 d D U P B 1
H17 H 0.577616 0.872638 0.750925 0.087 Uiso 0.54(2) 1 calc R U P B 1
C17A C 0.5282(13) 0.8542(6) 0.7582(6) 0.058(3) Uani 0.46(2) 1 d D U P B 2
H17A H 0.600481 0.869977 0.750899 0.069 Uiso 0.46(2) 1 calc R U P B 2
C18 C 0.4210(10) 0.8840(6) 0.7847(7) 0.092(4) Uani 0.54(2) 1 d D U P B 1
H18 H 0.421447 0.925164 0.784140 0.110 Uiso 0.54(2) 1 calc R U P B 1
C18A C 0.4377(12) 0.8908(5) 0.7723(6) 0.065(3) Uani 0.46(2) 1 d D U P B 2
H18A H 0.448650 0.931534 0.774669 0.077 Uiso 0.46(2) 1 calc R U P B 2
C19 C 0.3293(9) 0.8546(5) 0.8048(6) 0.070(3) Uani 0.54(2) 1 d D U P B 1
H19 H 0.267314 0.875641 0.818294 0.084 Uiso 0.54(2) 1 calc R U P B 1
C19A C 0.3322(11) 0.8666(5) 0.7827(7) 0.060(3) Uani 0.46(2) 1 d D U P B 2
H19A H 0.272448 0.891357 0.792843 0.072 Uiso 0.46(2) 1 calc R U P B 2
C20 C 0.3284(9) 0.7955(5) 0.8052(6) 0.079(3) Uani 0.54(2) 1 d D U P B 1
H20 H 0.265170 0.775506 0.818690 0.094 Uiso 0.54(2) 1 calc R U P B 1
C20A C 0.3122(9) 0.8073(4) 0.7786(7) 0.054(3) Uani 0.46(2) 1 d D U P B 2
H20A H 0.239559 0.791848 0.785590 0.065 Uiso 0.46(2) 1 calc R U P B 2
C21 C 0.4198(9) 0.7639(5) 0.7857(5) 0.064(3) Uani 0.54(2) 1 d D U P B 1
H21 H 0.417679 0.722729 0.786466 0.077 Uiso 0.54(2) 1 calc R U P B 1
C21A C 0.4015(9) 0.7701(5) 0.7637(6) 0.045(2) Uani 0.46(2) 1 d D U P B 2
H21A H 0.388785 0.729600 0.759542 0.054 Uiso 0.46(2) 1 calc R U P B 2
C22 C 0.5757(3) 0.55324(15) 0.84343(16) 0.0427(8) Uani 1 1 d . . . . .
C23 C 0.5571(3) 0.59170(15) 0.89495(16) 0.0420(8) Uani 1 1 d . . . . .
C24 C 0.5646(4) 0.65232(18) 0.8905(2) 0.0708(13) Uani 1 1 d . . . . .
H24 H 0.586931 0.669480 0.856093 0.085 Uiso 1 1 calc R U . . .
C25 C 0.5390(6) 0.6878(2) 0.9373(3) 0.102(2) Uani 1 1 d . . . . .
H25 H 0.540740 0.728815 0.933657 0.122 Uiso 1 1 calc R U . . .
C26 C 0.5113(5) 0.6625(2) 0.9887(2) 0.0954(18) Uani 1 1 d . . . . .
H26 H 0.497223 0.686287 1.020642 0.115 Uiso 1 1 calc R U . . .
C27 C 0.5043(5) 0.6031(2) 0.9932(2) 0.0835(15) Uani 1 1 d . . . . .
H27 H 0.484940 0.586077 1.028276 0.100 Uiso 1 1 calc R U . . .
C28 C 0.5254(4) 0.56753(19) 0.94650(18) 0.0630(11) Uani 1 1 d . . . . .
H28 H 0.518085 0.526653 0.949765 0.076 Uiso 1 1 calc R U . . .
C29 C 0.7186(3) 0.48116(16) 0.66743(16) 0.0423(8) Uani 1 1 d D . . . .
C30 C 0.766(2) 0.4423(5) 0.6223(6) 0.032(3) Uani 0.51(3) 1 d D U P C 1
C30A C 0.742(2) 0.4421(5) 0.6171(6) 0.037(3) Uani 0.49(3) 1 d D U P C 2
C31 C 0.8051(16) 0.4645(5) 0.5710(5) 0.044(3) Uani 0.51(3) 1 d D U P C 1
H31 H 0.807658 0.505300 0.565244 0.053 Uiso 0.51(3) 1 calc R U P C 1
C31A C 0.7679(17) 0.4677(6) 0.5651(5) 0.047(3) Uani 0.49(3) 1 d D U P C 2
H31A H 0.765496 0.508684 0.560940 0.056 Uiso 0.49(3) 1 calc R U P C 2
C32 C 0.8403(18) 0.4267(5) 0.5280(6) 0.065(3) Uani 0.51(3) 1 d D U P C 1
H32 H 0.861429 0.441469 0.492321 0.078 Uiso 0.51(3) 1 calc R U P C 1
C32A C 0.7970(19) 0.4330(6) 0.5193(6) 0.068(3) Uani 0.49(3) 1 d D U P C 2
H32A H 0.816435 0.451086 0.484759 0.082 Uiso 0.49(3) 1 calc R U P C 2
C33 C 0.8433(17) 0.3670(5) 0.5394(7) 0.068(3) Uani 0.51(3) 1 d D U P C 1
H33 H 0.868305 0.341204 0.511264 0.082 Uiso 0.51(3) 1 calc R U P C 1
C33A C 0.798(2) 0.3733(6) 0.5227(7) 0.075(4) Uani 0.49(3) 1 d D U P C 2
H33A H 0.820069 0.350621 0.491339 0.090 Uiso 0.49(3) 1 calc R U P C 2
C34 C 0.8104(17) 0.3449(5) 0.5909(8) 0.066(3) Uani 0.51(3) 1 d D U P C 1
H34 H 0.812923 0.304200 0.597483 0.079 Uiso 0.51(3) 1 calc R U P C 1
C34A C 0.7675(19) 0.3468(5) 0.5723(7) 0.067(3) Uani 0.49(3) 1 d D U P C 2
H34A H 0.765328 0.305702 0.574575 0.080 Uiso 0.49(3) 1 calc R U P C 2
C35 C 0.7734(16) 0.3821(5) 0.6335(7) 0.052(3) Uani 0.51(3) 1 d D U P C 1
H35 H 0.753512 0.367016 0.669327 0.062 Uiso 0.51(3) 1 calc R U P C 1
C35A C 0.7392(16) 0.3806(5) 0.6195(7) 0.049(3) Uani 0.49(3) 1 d D U P C 2
H35A H 0.717834 0.362014 0.653405 0.059 Uiso 0.49(3) 1 calc R U P C 2
C36 C 0.3996(3) 0.55064(14) 0.68967(15) 0.0382(8) Uani 1 1 d . . . . .
C37 C 0.2759(3) 0.56194(14) 0.66601(14) 0.0349(7) Uani 1 1 d . . . . .
C38 C 0.2384(3) 0.61797(17) 0.64877(19) 0.0571(11) Uani 1 1 d . . . . .
H38 H 0.291189 0.649377 0.650912 0.069 Uiso 1 1 calc R U . . .
C39 C 0.1222(4) 0.6274(2) 0.6283(2) 0.0663(12) Uani 1 1 d . . . . .
H39 H 0.096703 0.665316 0.617453 0.080 Uiso 1 1 calc R U . . .
C40 C 0.0461(4) 0.5818(2) 0.62392(19) 0.0674(13) Uani 1 1 d . . . . .
H40 H -0.031614 0.588503 0.609843 0.081 Uiso 1 1 calc R U . . .
C41 C 0.0812(4) 0.5267(2) 0.6397(2) 0.0775(14) Uani 1 1 d . . . . .
H41 H 0.028191 0.495387 0.636098 0.093 Uiso 1 1 calc R U . . .
C42 C 0.1963(3) 0.51669(17) 0.66144(18) 0.0564(11) Uani 1 1 d . . . . .
H42 H 0.219872 0.478706 0.673066 0.068 Uiso 1 1 calc R U . . .
C43 C 0.5035(3) 0.33164(14) 0.68930(15) 0.0377(8) Uani 1 1 d . . . . .
C44 C 0.5014(3) 0.28369(15) 0.64446(15) 0.0440(9) Uani 1 1 d . . . . .
C45 C 0.5903(4) 0.24286(15) 0.64539(17) 0.0510(10) Uani 1 1 d . . . . .
H45 H 0.653264 0.245430 0.674161 0.061 Uiso 1 1 calc R U . . .
C46 C 0.5870(5) 0.19807(19) 0.6041(2) 0.0724(14) Uani 1 1 d . . . . .
H46 H 0.648032 0.170857 0.604505 0.087 Uiso 1 1 calc R U . . .
C47 C 0.4934(6) 0.1940(2) 0.5625(2) 0.0865(17) Uani 1 1 d . . . . .
H47 H 0.490356 0.163363 0.535124 0.104 Uiso 1 1 calc R U . . .
C48 C 0.4036(5) 0.2345(2) 0.5605(2) 0.0856(16) Uani 1 1 d . . . . .
H48 H 0.340280 0.231162 0.532035 0.103 Uiso 1 1 calc R U . . .
C49 C 0.4081(4) 0.28022(18) 0.60126(18) 0.0645(12) Uani 1 1 d . . . . .
H49 H 0.348804 0.308459 0.599624 0.077 Uiso 1 1 calc R U . . .
C50 C 0.7322(3) 0.37698(14) 0.88278(15) 0.0368(8) Uani 1 1 d . . . . .
C51 C 0.7814(3) 0.42997(15) 0.91447(16) 0.0412(8) Uani 1 1 d . . . . .
C52 C 0.8122(3) 0.47947(16) 0.88352(19) 0.0523(10) Uani 1 1 d . . . . .
H52 H 0.804826 0.479003 0.842439 0.063 Uiso 1 1 calc R U . . .
C53 C 0.8537(4) 0.52942(19) 0.9133(3) 0.0762(14) Uani 1 1 d . . . . .
H53 H 0.876309 0.562233 0.892368 0.091 Uiso 1 1 calc R U . . .
C54 C 0.8614(5) 0.5306(2) 0.9731(3) 0.0984(19) Uani 1 1 d . . . . .
H54 H 0.887304 0.564873 0.992954 0.118 Uiso 1 1 calc R U . . .
C55 C 0.8318(5) 0.4825(3) 1.0044(2) 0.0960(18) Uani 1 1 d . . . . .
H55 H 0.837228 0.483982 1.045418 0.115 Uiso 1 1 calc R U . . .
C56 C 0.7934(4) 0.4309(2) 0.97510(19) 0.0654(12) Uani 1 1 d . . . . .
H56 H 0.775939 0.397391 0.996414 0.079 Uiso 1 1 calc R U . . .
C57 C 0.3865(3) 0.33988(15) 0.84770(16) 0.0392(8) Uani 1 1 d D . . . .
C58 C 0.2759(7) 0.3285(3) 0.8765(6) 0.039(2) Uani 0.719(15) 1 d D U P D 1
C58A C 0.2653(15) 0.3290(7) 0.8641(14) 0.032(3) Uani 0.281(15) 1 d D U P D 2
C59 C 0.1802(6) 0.3657(4) 0.8648(5) 0.065(3) Uani 0.719(15) 1 d D U P D 1
H59 H 0.187175 0.399813 0.842476 0.077 Uiso 0.719(15) 1 calc R U P D 1
C59A C 0.2046(14) 0.3780(7) 0.8822(9) 0.042(3) Uani 0.281(15) 1 d D U P D 2
H59A H 0.238563 0.415460 0.882587 0.050 Uiso 0.281(15) 1 calc R U P D 2
C60 C 0.0731(7) 0.3520(5) 0.8866(5) 0.078(3) Uani 0.719(15) 1 d D U P D 1
H60 H 0.010582 0.378251 0.880755 0.094 Uiso 0.719(15) 1 calc R U P D 1
C60A C 0.0939(15) 0.3707(8) 0.8995(10) 0.051(4) Uani 0.281(15) 1 d D U P D 2
H60A H 0.048839 0.403589 0.907108 0.061 Uiso 0.281(15) 1 calc R U P D 2
C61 C 0.0603(8) 0.3011(4) 0.9159(5) 0.075(2) Uani 0.719(15) 1 d D U P D 1
H61 H -0.012419 0.290752 0.927901 0.090 Uiso 0.719(15) 1 calc R U P D 1
C61A C 0.0509(16) 0.3160(8) 0.9055(12) 0.056(4) Uani 0.281(15) 1 d D U P D 2
H61A H -0.023896 0.311231 0.917531 0.068 Uiso 0.281(15) 1 calc R U P D 2
C62 C 0.1528(7) 0.2654(3) 0.9279(5) 0.083(3) Uani 0.719(15) 1 d D U P D 1
H62 H 0.144898 0.231672 0.950613 0.100 Uiso 0.719(15) 1 calc R U P D 1
C62A C 0.1164(15) 0.2666(7) 0.8940(11) 0.066(4) Uani 0.281(15) 1 d D U P D 2
H62A H 0.086856 0.228857 0.899601 0.079 Uiso 0.281(15) 1 calc R U P D 2
C63 C 0.2595(7) 0.2777(3) 0.9071(5) 0.065(2) Uani 0.719(15) 1 d D U P D 1
H63 H 0.321098 0.251067 0.914175 0.078 Uiso 0.719(15) 1 calc R U P D 1
C63A C 0.2272(14) 0.2736(6) 0.8739(11) 0.055(4) Uani 0.281(15) 1 d D U P D 2
H63A H 0.273551 0.240835 0.867485 0.066 Uiso 0.281(15) 1 calc R U P D 2

loop_
_atom_site_aniso_label
_atom_site_aniso_U_11
_atom_site_aniso_U_22
_atom_site_aniso_U_33
_atom_site_aniso_U_23
_atom_site_aniso_U_13
_atom_site_aniso_U_12
Gd1 0.03147(9) 0.02729(8) 0.04697(10) -0.00043(7) 0.00769(7) -0.00168(7)
Gd2 0.03105(8) 0.02491(7) 0.03498(9) 0.00229(6) 0.00474(6) 0.00217(6)
Gd3 0.02821(8) 0.02538(7) 0.04056(9) 0.00191(7) 0.00618(7) 0.00209(6)
O1 0.0536(15) 0.0402(13) 0.0416(15) 0.0001(11) 0.0074(12) 0.0013(11)
O2 0.0527(16) 0.0425(14) 0.0547(16) -0.0100(12) 0.0095(13) -0.0046(12)
O3 0.0342(15) 0.090(2) 0.083(2) 0.0000(18) -0.0061(14) -0.0060(15)
O4 0.0680(18) 0.0375(14) 0.0590(17) -0.0017(12) -0.0085(14) 0.0194(13)
O5 0.087(2) 0.0333(14) 0.101(2) 0.0030(14) 0.0535(19) 0.0116(14)
O6 0.0422(15) 0.0513(16) 0.082(2) -0.0141(14) 0.0305(14) -0.0063(12)
O7 0.0680(18) 0.0592(17) 0.0461(16) 0.0021(13) 0.0178(14) 0.0075(14)
O8 0.0633(17) 0.0360(14) 0.0524(16) -0.0083(11) 0.0030(13) 0.0081(12)
O9 0.085(2) 0.0352(14) 0.0681(19) -0.0119(13) 0.0204(16) 0.0008(14)
O10 0.0457(15) 0.0709(18) 0.0489(16) -0.0005(13) 0.0201(13) -0.0047(13)
O11 0.0384(15) 0.0603(17) 0.082(2) 0.0175(15) -0.0071(14) -0.0133(13)
O12 0.0503(15) 0.0354(13) 0.0610(17) 0.0087(12) -0.0063(13) 0.0116(11)
O13 0.0532(15) 0.0390(13) 0.0491(15) -0.0053(11) -0.0087(12) 0.0111(12)
O14 0.0483(14) 0.0341(12) 0.0367(14) -0.0032(10) -0.0007(11) 0.0034(10)
O15 0.0378(13) 0.0334(12) 0.0406(14) -0.0024(10) -0.0042(11) 0.0042(10)
O16 0.0593(17) 0.0379(14) 0.0532(16) 0.0063(12) -0.0082(13) -0.0032(12)
O17 0.0457(15) 0.0385(13) 0.0680(18) 0.0089(12) 0.0226(13) -0.0016(11)
O18 0.0359(14) 0.0501(15) 0.0697(18) 0.0068(13) 0.0208(13) 0.0133(11)
C1 0.049(2) 0.0309(16) 0.0406(17) 0.0033(12) 0.0008(15) 0.0069(14)
C2 0.056(3) 0.038(4) 0.039(3) 0.002(3) 0.000(2) 0.002(3)
C2A 0.057(4) 0.034(6) 0.040(4) 0.007(4) -0.003(3) 0.002(4)
C3 0.058(4) 0.054(4) 0.038(3) -0.002(3) 0.000(3) 0.004(3)
C3A 0.062(6) 0.058(6) 0.042(4) -0.004(4) -0.002(4) -0.001(5)
C4 0.078(5) 0.074(4) 0.046(3) -0.013(3) 0.001(3) -0.002(4)
C4A 0.077(6) 0.074(6) 0.047(5) -0.010(4) 0.000(4) -0.014(5)
C5 0.081(6) 0.071(5) 0.048(4) -0.011(3) -0.007(3) -0.007(3)
C5A 0.077(6) 0.076(7) 0.062(6) -0.012(5) -0.001(5) -0.016(5)
C6 0.075(5) 0.074(5) 0.062(4) -0.014(3) -0.001(3) -0.015(4)
C6A 0.071(5) 0.077(7) 0.061(6) -0.009(5) -0.003(4) -0.017(5)
C7 0.059(4) 0.057(4) 0.050(4) -0.003(3) 0.000(3) -0.004(3)
C7A 0.059(4) 0.061(7) 0.051(5) 0.001(5) -0.003(4) -0.008(4)
C8 0.046(2) 0.043(2) 0.043(2) -0.0078(16) -0.0010(17) 0.0097(17)
C9 0.0388(19) 0.0338(17) 0.0388(19) 0.0030(14) 0.0070(15) 0.0055(14)
C10 0.048(3) 0.064(3) 0.097(4) 0.020(3) -0.014(2) -0.012(2)
C11 0.041(3) 0.123(5) 0.118(5) 0.029(4) -0.021(3) -0.004(3)
C12 0.068(4) 0.127(5) 0.075(4) 0.031(4) -0.004(3) 0.043(3)
C13 0.132(5) 0.057(3) 0.108(5) 0.030(3) -0.022(4) 0.027(3)
C14 0.078(3) 0.045(2) 0.076(3) 0.013(2) -0.011(3) -0.003(2)
C15 0.0420(17) 0.0420(18) 0.050(2) -0.0044(16) 0.0126(16) 0.0024(14)
C16 0.037(3) 0.050(3) 0.044(6) -0.011(3) 0.006(3) 0.002(2)
C16A 0.040(3) 0.039(3) 0.045(5) -0.004(3) 0.008(3) 0.001(2)
C17 0.066(5) 0.050(3) 0.107(9) -0.013(4) 0.047(5) 0.002(3)
C17A 0.058(4) 0.039(3) 0.079(8) -0.007(4) 0.026(5) -0.001(2)
C18 0.085(5) 0.062(4) 0.138(9) -0.015(5) 0.067(5) 0.011(3)
C18A 0.064(4) 0.044(3) 0.091(7) -0.010(4) 0.028(5) 0.003(3)
C19 0.064(4) 0.071(4) 0.080(7) -0.012(4) 0.037(5) 0.013(3)
C19A 0.056(4) 0.050(3) 0.076(7) -0.003(4) 0.019(4) 0.006(3)
C20 0.060(4) 0.073(4) 0.110(8) -0.012(5) 0.044(5) 0.004(3)
C20A 0.039(3) 0.053(4) 0.073(7) -0.003(4) 0.010(4) 0.003(3)
C21 0.057(4) 0.055(4) 0.087(8) -0.018(4) 0.034(5) -0.004(3)
C21A 0.040(3) 0.043(3) 0.052(6) 0.003(4) 0.009(3) 0.002(2)
C22 0.039(2) 0.041(2) 0.047(2) -0.0030(16) 0.0010(17) 0.0107(16)
C23 0.040(2) 0.0422(19) 0.044(2) -0.0104(16) 0.0052(16) -0.0031(16)
C24 0.104(4) 0.047(2) 0.065(3) -0.014(2) 0.030(3) -0.020(2)
C25 0.162(6) 0.053(3) 0.097(4) -0.035(3) 0.046(4) -0.030(3)
C26 0.134(5) 0.088(4) 0.070(4) -0.039(3) 0.037(3) -0.013(4)
C27 0.116(4) 0.086(4) 0.052(3) -0.012(3) 0.030(3) -0.011(3)
C28 0.088(3) 0.053(2) 0.051(3) -0.004(2) 0.022(2) -0.005(2)
C29 0.0314(18) 0.0486(18) 0.0470(18) -0.0077(15) 0.0042(15) 0.0017(15)
C30 0.019(6) 0.041(2) 0.037(3) -0.003(2) -0.002(4) -0.003(3)
C30A 0.028(9) 0.039(2) 0.043(3) -0.003(2) 0.003(4) -0.003(3)
C31 0.043(7) 0.046(3) 0.044(3) 0.000(2) 0.010(4) 0.001(4)
C31A 0.044(7) 0.052(3) 0.045(3) 0.003(3) 0.008(4) 0.005(4)
C32 0.080(8) 0.068(4) 0.049(4) -0.003(3) 0.020(5) 0.020(4)
C32A 0.087(9) 0.069(4) 0.051(4) -0.001(3) 0.021(5) 0.016(4)
C33 0.081(8) 0.062(3) 0.064(5) -0.014(3) 0.020(5) 0.017(4)
C33A 0.098(9) 0.067(4) 0.062(5) -0.014(3) 0.017(5) 0.012(5)
C34 0.075(7) 0.052(3) 0.074(5) -0.007(3) 0.021(5) 0.014(4)
C34A 0.086(8) 0.048(3) 0.067(5) -0.017(3) 0.011(5) -0.003(4)
C35 0.055(7) 0.042(2) 0.061(5) 0.003(3) 0.019(5) 0.005(3)
C35A 0.047(7) 0.040(2) 0.061(5) -0.005(3) 0.011(5) -0.004(3)
C36 0.0361(18) 0.0340(18) 0.044(2) -0.0003(15) -0.0002(15) 0.0044(15)
C37 0.0353(18) 0.0347(17) 0.0343(18) 0.0039(14) 0.0006(14) 0.0025(14)
C38 0.051(2) 0.042(2) 0.077(3) 0.004(2) 0.000(2) 0.0077(18)
C39 0.062(3) 0.063(3) 0.073(3) 0.007(2) 0.000(2) 0.029(2)
C40 0.044(2) 0.101(4) 0.056(3) -0.001(3) -0.001(2) 0.023(3)
C41 0.043(3) 0.088(4) 0.098(4) 0.009(3) -0.013(2) -0.013(2)
C42 0.047(2) 0.050(2) 0.070(3) 0.013(2) -0.006(2) -0.0056(18)
C43 0.0385(19) 0.0359(18) 0.039(2) -0.0013(15) 0.0043(16) -0.0039(15)
C44 0.060(2) 0.0357(19) 0.037(2) -0.0031(15) 0.0054(17) -0.0037(17)
C45 0.070(3) 0.0368(19) 0.049(2) -0.0027(17) 0.017(2) -0.0020(18)
C46 0.107(4) 0.048(2) 0.065(3) -0.007(2) 0.027(3) 0.005(3)
C47 0.152(6) 0.050(3) 0.059(3) -0.021(2) 0.018(3) -0.004(3)
C48 0.121(5) 0.067(3) 0.063(3) -0.017(3) -0.022(3) -0.015(3)
C49 0.084(3) 0.051(2) 0.055(3) -0.009(2) -0.010(2) -0.003(2)
C50 0.0301(17) 0.0362(18) 0.044(2) -0.0014(15) 0.0020(15) 0.0007(14)
C51 0.0338(18) 0.0410(19) 0.047(2) -0.0045(16) -0.0054(16) 0.0002(15)
C52 0.045(2) 0.045(2) 0.066(3) -0.0023(19) -0.0024(19) -0.0030(17)
C53 0.071(3) 0.048(3) 0.108(4) -0.012(3) 0.000(3) -0.016(2)
C54 0.100(4) 0.077(4) 0.115(5) -0.041(4) -0.006(4) -0.029(3)
C55 0.108(5) 0.114(5) 0.062(3) -0.034(3) -0.011(3) -0.026(4)
C56 0.068(3) 0.069(3) 0.056(3) -0.003(2) -0.007(2) -0.013(2)
C57 0.0331(15) 0.0395(18) 0.046(2) -0.0052(15) 0.0098(14) -0.0003(13)
C58 0.035(2) 0.044(2) 0.041(6) -0.002(2) 0.011(3) 0.0023(18)
C58A 0.030(3) 0.041(4) 0.024(8) 0.000(4) 0.000(4) 0.000(3)
C59 0.039(3) 0.069(4) 0.088(6) 0.020(4) 0.019(3) 0.013(3)
C59A 0.033(4) 0.047(4) 0.046(8) -0.004(4) 0.005(5) 0.004(3)
C60 0.043(3) 0.088(5) 0.108(6) 0.013(4) 0.031(4) 0.010(3)
C60A 0.035(4) 0.062(5) 0.057(8) -0.002(5) 0.011(5) 0.003(4)
C61 0.056(3) 0.094(5) 0.080(5) 0.008(3) 0.031(3) -0.003(3)
C61A 0.038(5) 0.067(5) 0.066(10) 0.010(5) 0.010(6) 0.000(4)
C62 0.064(3) 0.091(4) 0.099(6) 0.031(4) 0.035(4) -0.002(3)
C62A 0.046(5) 0.060(4) 0.095(10) 0.008(5) 0.023(6) -0.006(4)
C63 0.056(3) 0.063(3) 0.080(5) 0.024(3) 0.026(3) 0.007(2)
C63A 0.046(5) 0.044(4) 0.077(9) 0.003(5) 0.020(6) -0.003(3)

loop_
_atom_type_symbol
_atom_type_description
_atom_type_scat_dispersion_real
_atom_type_scat_dispersion_imag
_atom_type_scat_source
C C 0.0033 0.0016 'International Tables Vol C Tables 4.2.6.8 and 6.1.1.4'
H H 0.0000 0.0000 'International Tables Vol C Tables 4.2.6.8 and 6.1.1.4'
Gd Gd -0.1653 3.9035 'International Tables Vol C Tables 4.2.6.8 and 6.1.1.4'
O O 0.0106 0.0060 'International Tables Vol C Tables 4.2.6.8 and 6.1.1.4'

loop_
_geom_angle_atom_site_label_1
_geom_angle_atom_site_label_2
_geom_angle_atom_site_label_3
_geom_angle
_geom_angle_site_symmetry_1
_geom_angle_site_symmetry_3
_geom_angle_publ_flag
O3 Gd1 O1 84.13(10) . . ?
O3 Gd1 O5 97.57(12) . . ?
O3 Gd1 O9 85.32(11) . . ?
O3 Gd1 O11 170.24(10) . . ?
O5 Gd1 O1 77.40(9) . . ?
O5 Gd1 O9 167.18(10) . . ?
O5 Gd1 O11 89.91(11) . . ?
O7 Gd1 O1 161.41(9) . . ?
O7 Gd1 O3 87.41(11) . . ?
O7 Gd1 O5 87.38(10) . . ?
O7 Gd1 O9 105.27(10) . . ?
O7 Gd1 O11 86.67(10) . . ?
O9 Gd1 O1 90.53(9) . . ?
O11 Gd1 O1 103.71(9) . . ?
O11 Gd1 O9 88.76(11) . . ?
O8 Gd2 O13 156.02(8) . . ?
O8 Gd2 O14 146.49(8) . . ?
O8 Gd2 O15 82.55(8) . . ?
O10 Gd2 O8 104.62(9) . . ?
O10 Gd2 O12 87.60(9) . . ?
O10 Gd2 O13 88.16(9) . . ?
O10 Gd2 O14 87.92(9) . . ?
O10 Gd2 O15 86.99(9) . . ?
O10 Gd2 O17 169.14(9) . . ?
O12 Gd2 O8 83.25(9) . . ?
O12 Gd2 O13 77.01(8) . . ?
O12 Gd2 O14 128.92(8) . . ?
O12 Gd2 O15 163.00(8) . . ?
O12 Gd2 O17 101.24(9) . . ?
O13 Gd2 O14 52.00(7) . . ?
O15 Gd2 O13 118.89(7) . . ?
O15 Gd2 O14 66.96(7) . . ?
O17 Gd2 O8 82.88(9) . . ?
O17 Gd2 O13 87.71(9) . . ?
O17 Gd2 O14 81.62(8) . . ?
O17 Gd2 O15 86.22(8) . . ?
O2 Gd3 O1 50.66(8) 2_646 2_646 ?
O2 Gd3 O15 123.41(8) 2_646 . ?
O2 Gd3 O16 75.02(8) 2_646 . ?
O4 Gd3 O1 80.99(8) 2_646 2_646 ?
O4 Gd3 O2 85.67(9) 2_646 2_646 ?
O4 Gd3 O14 80.78(8) 2_646 . ?
O4 Gd3 O15 145.69(8) 2_646 . ?
O4 Gd3 O16 160.68(9) 2_646 . ?
O4 Gd3 O18 87.76(10) 2_646 . ?
O6 Gd3 O1 73.67(8) 2_646 2_646 ?
O6 Gd3 O2 122.06(9) 2_646 2_646 ?
O6 Gd3 O4 101.97(10) 2_646 2_646 ?
O6 Gd3 O14 77.36(9) 2_646 . ?
O6 Gd3 O15 78.91(8) 2_646 . ?
O6 Gd3 O16 88.13(10) 2_646 . ?
O6 Gd3 O18 155.07(9) 2_646 . ?
O14 Gd3 O1 141.48(7) . 2_646 ?
O14 Gd3 O2 158.50(8) . 2_646 ?
O14 Gd3 O15 65.81(7) . . ?
O14 Gd3 O16 117.81(8) . . ?
O15 Gd3 O1 130.44(7) . 2_646 ?
O16 Gd3 O1 86.24(8) . 2_646 ?
O16 Gd3 O15 52.05(7) . . ?
O18 Gd3 O1 130.97(8) . 2_646 ?
O18 Gd3 O2 81.14(9) . 2_646 ?
O18 Gd3 O14 81.72(8) . . ?
O18 Gd3 O15 80.25(8) . . ?
O18 Gd3 O16 89.76(9) . . ?
Gd1 O1 Gd3 119.29(9) . 2_656 ?
C1 O1 Gd1 136.1(2) . . ?
C1 O1 Gd3 88.3(2) . 2_656 ?
C1 O2 Gd3 100.4(2) . 2_656 ?
C8 O3 Gd1 148.1(3) . . ?
C8 O4 Gd3 143.6(3) . 2_656 ?
C15 O5 Gd1 145.0(2) . . ?
C15 O6 Gd3 146.4(2) . 2_656 ?
C22 O7 Gd1 164.1(3) . . ?
C22 O8 Gd2 129.0(2) . . ?
C29 O9 Gd1 131.8(2) . . ?
C29 O10 Gd2 150.1(2) . . ?
C36 O11 Gd1 139.5(2) . . ?
C36 O12 Gd2 158.5(2) . . ?
C43 O13 Gd2 96.6(2) . . ?
Gd3 O14 Gd2 108.91(8) . . ?
C43 O14 Gd2 92.14(18) . . ?
C43 O14 Gd3 152.6(2) . . ?
Gd2 O15 Gd3 108.61(8) . . ?
C50 O15 Gd2 151.0(2) . . ?
C50 O15 Gd3 90.73(18) . . ?
C50 O16 Gd3 97.5(2) . . ?
C57 O17 Gd2 138.0(2) . . ?
C57 O18 Gd3 143.0(2) . . ?
O1 C1 Gd3 65.53(18) . 2_656 ?
O1 C1 C2 123.0(6) . . ?
O1 C1 C2A 114.3(8) . . ?
O2 C1 Gd3 54.87(18) . 2_656 ?
O2 C1 O1 119.5(3) . . ?
O2 C1 C2 117.5(6) . . ?
O2 C1 C2A 126.0(8) . . ?
C2 C1 Gd3 168.9(7) . 2_656 ?
C3 C2 C1 119.6(7) . . ?
C3 C2 C7 120.3(7) . . ?
C7 C2 C1 120.1(7) . . ?
C3A C2A C1 118.4(11) . . ?
C3A C2A C7A 120.6(10) . . ?
C7A C2A C1 121.0(11) . . ?
C2 C3 H3 120.2 . . ?
C4 C3 C2 119.5(7) . . ?
C4 C3 H3 120.2 . . ?
C2A C3A H3A 119.7 . . ?
C2A C3A C4A 120.6(11) . . ?
C4A C3A H3A 119.7 . . ?
C3 C4 H4 120.1 . . ?
C3 C4 C5 119.7(8) . . ?
C5 C4 H4 120.1 . . ?
C3A C4A H4A 121.3 . . ?
C5A C4A C3A 117.4(12) . . ?
C5A C4A H4A 121.3 . . ?
C4 C5 H5 119.1 . . ?
C6 C5 C4 121.8(7) . . ?
C6 C5 H5 119.1 . . ?
C4A C5A H5A 118.7 . . ?
C6A C5A C4A 122.5(12) . . ?
C6A C5A H5A 118.7 . . ?
C5 C6 H6 121.0 . . ?
C5 C6 C7 118.0(8) . . ?
C7 C6 H6 121.0 . . ?
C5A C6A H6A 120.1 . . ?
C5A C6A C7A 119.9(12) . . ?
C7A C6A H6A 120.1 . . ?
C2 C7 C6 120.6(7) . . ?
C2 C7 H7 119.7 . . ?
C6 C7 H7 119.7 . . ?
C2A C7A H7A 120.6 . . ?
C6A C7A C2A 118.9(12) . . ?
C6A C7A H7A 120.6 . . ?
O3 C8 C9 117.4(3) . . ?
O4 C8 O3 123.6(3) . . ?
O4 C8 C9 119.1(3) . . ?
C10 C9 C8 121.6(3) . . ?
C14 C9 C8 120.2(3) . . ?
C14 C9 C10 118.2(4) . . ?
C9 C10 H10 119.8 . . ?
C9 C10 C11 120.4(4) . . ?
C11 C10 H10 119.8 . . ?
C10 C11 H11 119.6 . . ?
C12 C11 C10 120.7(5) . . ?
C12 C11 H11 119.6 . . ?
C11 C12 H12 120.3 . . ?
C11 C12 C13 119.4(5) . . ?
C13 C12 H12 120.3 . . ?
C12 C13 H13 119.7 . . ?
C12 C13 C14 120.6(5) . . ?
C14 C13 H13 119.7 . . ?
C9 C14 C13 120.6(5) . . ?
C9 C14 H14 119.7 . . ?
C13 C14 H14 119.7 . . ?
O5 C15 C16 116.5(6) . . ?
O5 C15 C16A 119.1(6) . . ?
O6 C15 O5 123.7(3) . . ?
O6 C15 C16 119.9(6) . . ?
O6 C15 C16A 116.6(6) . . ?
C17 C16 C15 121.9(9) . . ?
C21 C16 C15 119.6(9) . . ?
C21 C16 C17 118.5(9) . . ?
C17A C16A C15 116.7(10) . . ?
C21A C16A C15 121.5(10) . . ?
C21A C16A C17A 121.7(10) . . ?
C16 C17 H17 120.2 . . ?
C16 C17 C18 119.6(10) . . ?
C18 C17 H17 120.2 . . ?
C16A C17A H17A 120.8 . . ?
C16A C17A C18A 118.5(11) . . ?
C18A C17A H17A 120.8 . . ?
C17 C18 H18 119.9 . . ?
C19 C18 C17 120.2(10) . . ?
C19 C18 H18 119.9 . . ?
C17A C18A H18A 120.2 . . ?
C19A C18A C17A 119.7(10) . . ?
C19A C18A H18A 120.2 . . ?
C18 C19 H19 120.1 . . ?
C20 C19 C18 119.8(9) . . ?
C20 C19 H19 120.1 . . ?
C18A C19A H19A 119.1 . . ?
C20A C19A C18A 121.9(10) . . ?
C20A C19A H19A 119.1 . . ?
C19 C20 H20 119.6 . . ?
C19 C20 C21 120.7(9) . . ?
C21 C20 H20 119.6 . . ?
C19A C20A H20A 120.4 . . ?
C19A C20A C21A 119.2(10) . . ?
C21A C20A H20A 120.4 . . ?
C16 C21 C20 121.1(9) . . ?
C16 C21 H21 119.5 . . ?
C20 C21 H21 119.5 . . ?
C16A C21A C20A 119.0(9) . . ?
C16A C21A H21A 120.5 . . ?
C20A C21A H21A 120.5 . . ?
O7 C22 C23 118.7(3) . . ?
O8 C22 O7 121.9(3) . . ?
O8 C22 C23 119.4(3) . . ?
C24 C23 C22 120.5(4) . . ?
C28 C23 C22 120.6(3) . . ?
C28 C23 C24 118.8(4) . . ?
C23 C24 H24 120.0 . . ?
C23 C24 C25 120.0(4) . . ?
C25 C24 H24 120.0 . . ?
C24 C25 H25 120.0 . . ?
C26 C25 C24 119.9(5) . . ?
C26 C25 H25 120.0 . . ?
C25 C26 H26 119.9 . . ?
C27 C26 C25 120.1(5) . . ?
C27 C26 H26 119.9 . . ?
C26 C27 H27 119.8 . . ?
C26 C27 C28 120.5(5) . . ?
C28 C27 H27 119.8 . . ?
C23 C28 H28 119.7 . . ?
C27 C28 C23 120.6(4) . . ?
C27 C28 H28 119.7 . . ?
O9 C29 O10 122.9(3) . . ?
O9 C29 C30 117.8(6) . . ?
O9 C29 C30A 118.3(6) . . ?
O10 C29 C30 119.0(6) . . ?
O10 C29 C30A 118.5(6) . . ?
C31 C30 C29 122.3(9) . . ?
C31 C30 C35 119.7(9) . . ?
C35 C30 C29 118.0(9) . . ?
C31A C30A C29 118.7(10) . . ?
C31A C30A C35A 117.6(9) . . ?
C35A C30A C29 123.7(10) . . ?
C30 C31 H31 119.7 . . ?
C30 C31 C32 120.6(10) . . ?
C32 C31 H31 119.7 . . ?
C30A C31A H31A 120.0 . . ?
C32A C31A C30A 120.1(10) . . ?
C32A C31A H31A 120.0 . . ?
C31 C32 H32 120.8 . . ?
C33 C32 C31 118.4(10) . . ?
C33 C32 H32 120.8 . . ?
C31A C32A H32A 119.0 . . ?
C33A C32A C31A 122.0(11) . . ?
C33A C32A H32A 119.0 . . ?
C32 C33 H33 119.3 . . ?
C34 C33 C32 121.3(9) . . ?
C34 C33 H33 119.3 . . ?
C32A C33A H33A 120.4 . . ?
C32A C33A C34A 119.1(10) . . ?
C34A C33A H33A 120.4 . . ?
C33 C34 H34 119.7 . . ?
C33 C34 C35 120.6(10) . . ?
C35 C34 H34 119.7 . . ?
C33A C34A H34A 119.9 . . ?
C33A C34A C35A 120.2(10) . . ?
C35A C34A H34A 119.9 . . ?
C30 C35 H35 120.5 . . ?
C34 C35 C30 119.1(9) . . ?
C34 C35 H35 120.5 . . ?
C30A C35A H35A 119.6 . . ?
C34A C35A C30A 120.8(10) . . ?
C34A C35A H35A 119.6 . . ?
O11 C36 C37 118.0(3) . . ?
O12 C36 O11 123.5(3) . . ?
O12 C36 C37 118.5(3) . . ?
C38 C37 C36 121.3(3) . . ?
C42 C37 C36 120.3(3) . . ?
C42 C37 C38 118.4(3) . . ?
C37 C38 H38 120.0 . . ?
C37 C38 C39 120.0(4) . . ?
C39 C38 H38 120.0 . . ?
C38 C39 H39 119.9 . . ?
C40 C39 C38 120.2(4) . . ?
C40 C39 H39 119.9 . . ?
C39 C40 H40 119.6 . . ?
C39 C40 C41 120.7(4) . . ?
C41 C40 H40 119.6 . . ?
C40 C41 H41 120.1 . . ?
C40 C41 C42 119.8(4) . . ?
C42 C41 H41 120.1 . . ?
C37 C42 C41 120.9(4) . . ?
C37 C42 H42 119.6 . . ?
C41 C42 H42 119.6 . . ?
O13 C43 O14 118.7(3) . . ?
O13 C43 C44 121.9(3) . . ?
O14 C43 C44 119.4(3) . . ?
C45 C44 C43 121.0(3) . . ?
C45 C44 C49 119.7(4) . . ?
C49 C44 C43 119.3(3) . . ?
C44 C45 H45 119.7 . . ?
C44 C45 C46 120.6(4) . . ?
C46 C45 H45 119.7 . . ?
C45 C46 H46 120.3 . . ?
C47 C46 C45 119.4(5) . . ?
C47 C46 H46 120.3 . . ?
C46 C47 H47 119.4 . . ?
C46 C47 C48 121.1(4) . . ?
C48 C47 H47 119.4 . . ?
C47 C48 H48 120.2 . . ?
C47 C48 C49 119.5(5) . . ?
C49 C48 H48 120.3 . . ?
C44 C49 H49 120.2 . . ?
C48 C49 C44 119.6(4) . . ?
C48 C49 H49 120.2 . . ?
O15 C50 C51 119.1(3) . . ?
O16 C50 O15 119.7(3) . . ?
O16 C50 C51 121.1(3) . . ?
C52 C51 C50 120.6(3) . . ?
C56 C51 C50 119.9(3) . . ?
C56 C51 C52 119.5(4) . . ?
C51 C52 H52 119.9 . . ?
C53 C52 C51 120.3(4) . . ?
C53 C52 H52 119.9 . . ?
C52 C53 H53 120.1 . . ?
C54 C53 C52 119.8(5) . . ?
C54 C53 H53 120.1 . . ?
C53 C54 H54 119.6 . . ?
C53 C54 C55 120.9(5) . . ?
C55 C54 H54 119.6 . . ?
C54 C55 H55 120.0 . . ?
C54 C55 C56 120.1(5) . . ?
C56 C55 H55 120.0 . . ?
C51 C56 C55 119.4(4) . . ?
C51 C56 H56 120.3 . . ?
C55 C56 H56 120.3 . . ?
O17 C57 O18 123.8(3) . . ?
O17 C57 C58 119.7(4) . . ?
O17 C57 C58A 114.0(8) . . ?
O18 C57 C58 116.4(4) . . ?
O18 C57 C58A 121.7(7) . . ?
C59 C58 C57 119.8(7) . . ?
C63 C58 C57 121.9(5) . . ?
C63 C58 C59 117.6(6) . . ?
C59A C58A C57 116.5(13) . . ?
C63A C58A C57 121.1(11) . . ?
C63A C58A C59A 120.7(13) . . ?
C58 C59 H59 120.0 . . ?
C58 C59 C60 120.1(7) . . ?
C60 C59 H59 120.0 . . ?
C58A C59A H59A 120.3 . . ?
C60A C59A C58A 119.3(14) . . ?
C60A C59A H59A 120.3 . . ?
C59 C60 H60 119.8 . . ?
C61 C60 C59 120.3(7) . . ?
C61 C60 H60 119.8 . . ?
C59A C60A H60A 120.0 . . ?
C61A C60A C59A 119.9(14) . . ?
C61A C60A H60A 120.0 . . ?
C60 C61 H61 120.2 . . ?
C62 C61 C60 119.6(7) . . ?
C62 C61 H61 120.2 . . ?
C60A C61A H61A 119.6 . . ?
C60A C61A C62A 120.8(14) . . ?
C62A C61A H61A 119.6 . . ?
C61 C62 H62 119.3 . . ?
C61 C62 C63 121.3(7) . . ?
C63 C62 H62 119.3 . . ?
C61A C62A H62A 120.1 . . ?
C61A C62A C63A 119.8(14) . . ?
C63A C62A H62A 120.1 . . ?
C58 C63 C62 120.8(6) . . ?
C58 C63 H63 119.6 . . ?
C62 C63 H63 119.6 . . ?
C58A C63A C62A 118.4(13) . . ?
C58A C63A H63A 120.8 . . ?
C62A C63A H63A 120.8 . . ?

loop_
_geom_bond_atom_site_label_1
_geom_bond_atom_site_label_2
_geom_bond_distance
_geom_bond_site_symmetry_2
_geom_bond_publ_flag
Gd1 O1 2.370(2) . ?
Gd1 O3 2.236(3) . ?
Gd1 O5 2.250(2) . ?
Gd1 O7 2.232(3) . ?
Gd1 O9 2.291(2) . ?
Gd1 O11 2.278(2) . ?
Gd2 O8 2.329(2) . ?
Gd2 O10 2.269(2) . ?
Gd2 O12 2.290(2) . ?
Gd2 O13 2.440(2) . ?
Gd2 O14 2.514(2) . ?
Gd2 O15 2.359(2) . ?
Gd2 O17 2.295(2) . ?
Gd3 O1 2.659(2) 2_646 ?
Gd3 O2 2.428(2) 2_646 ?
Gd3 O4 2.291(2) 2_646 ?
Gd3 O6 2.284(2) 2_646 ?
Gd3 O14 2.392(2) . ?
Gd3 O15 2.555(2) . ?
Gd3 O16 2.432(2) . ?
Gd3 O18 2.297(2) . ?
O1 C1 1.287(4) . ?
O2 C1 1.244(4) . ?
O3 C8 1.256(4) . ?
O4 C8 1.251(4) . ?
O5 C15 1.252(4) . ?
O6 C15 1.239(4) . ?
O7 C22 1.269(4) . ?
O8 C22 1.249(4) . ?
O9 C29 1.251(4) . ?
O10 C29 1.260(4) . ?
O11 C36 1.260(4) . ?
O12 C36 1.255(4) . ?
O13 C43 1.245(4) . ?
O14 C43 1.281(4) . ?
O15 C50 1.284(4) . ?
O16 C50 1.249(4) . ?
O17 C57 1.257(4) . ?
O18 C57 1.257(4) . ?
C1 C2 1.486(8) . ?
C1 C2A 1.492(11) . ?
C2 C3 1.385(8) . ?
C2 C7 1.386(9) . ?
C2A C3A 1.378(12) . ?
C2A C7A 1.389(12) . ?
C3 H3 0.9300 . ?
C3 C4 1.373(8) . ?
C3A H3A 0.9300 . ?
C3A C4A 1.400(13) . ?
C4 H4 0.9300 . ?
C4 C5 1.392(11) . ?
C4A H4A 0.9300 . ?
C4A C5A 1.379(14) . ?
C5 H5 0.9300 . ?
C5 C6 1.368(11) . ?
C5A H5A 0.9300 . ?
C5A C6A 1.367(15) . ?
C6 H6 0.9300 . ?
C6 C7 1.399(9) . ?
C6A H6A 0.9300 . ?
C6A C7A 1.383(12) . ?
C7 H7 0.9300 . ?
C7A H7A 0.9300 . ?
C8 C9 1.480(5) . ?
C9 C10 1.370(5) . ?
C9 C14 1.363(5) . ?
C10 H10 0.9300 . ?
C10 C11 1.376(6) . ?
C11 H11 0.9300 . ?
C11 C12 1.343(7) . ?
C12 H12 0.9300 . ?
C12 C13 1.353(7) . ?
C13 H13 0.9300 . ?
C13 C14 1.373(6) . ?
C14 H14 0.9300 . ?
C15 C16 1.488(9) . ?
C15 C16A 1.487(10) . ?
C16 C17 1.368(10) . ?
C16 C21 1.363(10) . ?
C16A C17A 1.374(11) . ?
C16A C21A 1.374(10) . ?
C17 H17 0.9300 . ?
C17 C18 1.399(10) . ?
C17A H17A 0.9300 . ?
C17A C18A 1.386(11) . ?
C18 H18 0.9300 . ?
C18 C19 1.357(11) . ?
C18A H18A 0.9300 . ?
C18A C19A 1.367(11) . ?
C19 H19 0.9300 . ?
C19 C20 1.334(10) . ?
C19A H19A 0.9300 . ?
C19A C20A 1.359(10) . ?
C20 H20 0.9300 . ?
C20 C21 1.374(9) . ?
C20A H20A 0.9300 . ?
C20A C21A 1.389(10) . ?
C21 H21 0.9300 . ?
C21A H21A 0.9300 . ?
C22 C23 1.489(5) . ?
C23 C24 1.375(5) . ?
C23 C28 1.372(5) . ?
C24 H24 0.9300 . ?
C24 C25 1.384(6) . ?
C25 H25 0.9300 . ?
C25 C26 1.365(7) . ?
C26 H26 0.9300 . ?
C26 C27 1.348(7) . ?
C27 H27 0.9300 . ?
C27 C28 1.370(6) . ?
C28 H28 0.9300 . ?
C29 C30 1.491(9) . ?
C29 C30A 1.490(10) . ?
C30 C31 1.381(10) . ?
C30 C35 1.383(10) . ?
C30A C31A 1.373(10) . ?
C30A C35A 1.389(10) . ?
C31 H31 0.9300 . ?
C31 C32 1.385(10) . ?
C31A H31A 0.9300 . ?
C31A C32A 1.369(10) . ?
C32 H32 0.9300 . ?
C32 C33 1.372(10) . ?
C32A H32A 0.9300 . ?
C32A C33A 1.351(11) . ?
C33 H33 0.9300 . ?
C33 C34 1.358(11) . ?
C33A H33A 0.9300 . ?
C33A C34A 1.351(11) . ?
C34 H34 0.9300 . ?
C34 C35 1.380(10) . ?
C34A H34A 0.9300 . ?
C34A C35A 1.381(10) . ?
C35 H35 0.9300 . ?
C35A H35A 0.9300 . ?
C36 C37 1.492(4) . ?
C37 C38 1.381(5) . ?
C37 C42 1.367(5) . ?
C38 H38 0.9300 . ?
C38 C39 1.387(5) . ?
C39 H39 0.9300 . ?
C39 C40 1.346(6) . ?
C40 H40 0.9300 . ?
C40 C41 1.347(6) . ?
C41 H41 0.9300 . ?
C41 C42 1.383(5) . ?
C42 H42 0.9300 . ?
C43 C44 1.486(4) . ?
C44 C45 1.372(5) . ?
C44 C49 1.386(5) . ?
C45 H45 0.9300 . ?
C45 C46 1.378(5) . ?
C46 H46 0.9300 . ?
C46 C47 1.365(7) . ?
C47 H47 0.9300 . ?
C47 C48 1.373(7) . ?
C48 H48 0.9300 . ?
C48 C49 1.385(6) . ?
C49 H49 0.9300 . ?
C50 C51 1.481(4) . ?
C51 C52 1.384(5) . ?
C51 C56 1.373(5) . ?
C52 H52 0.9300 . ?
C52 C53 1.377(5) . ?
C53 H53 0.9300 . ?
C53 C54 1.354(7) . ?
C54 H54 0.9300 . ?
C54 C55 1.360(7) . ?
C55 H55 0.9300 . ?
C55 C56 1.392(6) . ?
C56 H56 0.9300 . ?
C57 C58 1.503(6) . ?
C57 C58A 1.492(13) . ?
C58 C59 1.388(9) . ?
C58 C63 1.362(8) . ?
C58A C59A 1.390(16) . ?
C58A C63A 1.350(14) . ?
C59 H59 0.9300 . ?
C59 C60 1.400(8) . ?
C59A H59A 0.9300 . ?
C59A C60A 1.372(14) . ?
C60 H60 0.9300 . ?
C60 C61 1.343(9) . ?
C60A H60A 0.9300 . ?
C60A C61A 1.341(16) . ?
C61 H61 0.9300 . ?
C61 C62 1.339(9) . ?
C61A H61A 0.9300 . ?
C61A C62A 1.383(16) . ?
C62 H62 0.9300 . ?
C62 C63 1.380(7) . ?
C62A H62A 0.9300 . ?
C62A C63A 1.397(14) . ?
C63 H63 0.9300 . ?
C63A H63A 0.9300 . ?

loop_
_geom_torsion_atom_site_label_1
_geom_torsion_atom_site_label_2
_geom_torsion_atom_site_label_3
_geom_torsion_atom_site_label_4
_geom_torsion
_geom_torsion_site_symmetry_1
_geom_torsion_site_symmetry_2
_geom_torsion_site_symmetry_3
_geom_torsion_site_symmetry_4
_geom_torsion_publ_flag
Gd1 O1 C1 Gd3 -132.5(3) . . . 2_656 ?
Gd1 O1 C1 O2 -122.1(3) . . . . ?
Gd1 O1 C1 C2 55.7(9) . . . . ?
Gd1 O1 C1 C2A 62.5(13) . . . . ?
Gd1 O3 C8 O4 15.7(8) . . . . ?
Gd1 O3 C8 C9 -165.2(4) . . . . ?
Gd1 O5 C15 O6 -18.8(4) . . . . ?
Gd1 O5 C15 C16 161.3(5) . . . . ?
Gd1 O5 C15 C16A 151.4(8) . . . . ?
Gd1 O7 C22 O8 76.0(10) . . . . ?
Gd1 O7 C22 C23 -103.6(9) . . . . ?
Gd1 O9 C29 O10 -9.0(6) . . . . ?
Gd1 O9 C29 C30 177.8(10) . . . . ?
Gd1 O9 C29 C30A 165.2(11) . . . . ?
Gd1 O11 C36 O12 -13.6(6) . . . . ?
Gd1 O11 C36 C37 166.7(3) . . . . ?
Gd2 O8 C22 O7 -7.7(5) . . . . ?
Gd2 O8 C22 C23 171.8(2) . . . . ?
Gd2 O10 C29 O9 78.2(6) . . . . ?
Gd2 O10 C29 C30 -108.7(11) . . . . ?
Gd2 O10 C29 C30A -96.0(12) . . . . ?
Gd2 O12 C36 O11 -0.2(9) . . . . ?
Gd2 O12 C36 C37 179.6(5) . . . . ?
Gd2 O13 C43 O14 7.6(3) . . . . ?
Gd2 O13 C43 C44 -170.0(3) . . . . ?
Gd2 O14 C43 O13 -7.3(3) . . . . ?
Gd2 O14 C43 C44 170.4(3) . . . . ?
Gd2 O15 C50 O16 132.6(4) . . . . ?
Gd2 O15 C50 C51 -47.5(6) . . . . ?
Gd2 O17 C57 O18 4.1(6) . . . . ?
Gd2 O17 C57 C58 -178.9(6) . . . . ?
Gd2 O17 C57 C58A -167.9(14) . . . . ?
Gd3 O1 C1 O2 10.3(3) 2_656 . . . ?
Gd3 O1 C1 C2 -171.8(8) 2_656 . . . ?
Gd3 O1 C1 C2A -165.0(12) 2_656 . . . ?
Gd3 O2 C1 O1 -11.5(3) 2_656 . . . ?
Gd3 O2 C1 C2 170.5(8) 2_656 . . . ?
Gd3 O2 C1 C2A 163.2(13) 2_656 . . . ?
Gd3 O4 C8 O3 -0.8(7) 2_656 . . . ?
Gd3 O4 C8 C9 -179.9(3) 2_656 . . . ?
Gd3 O6 C15 O5 14.0(4) 2_656 . . . ?
Gd3 O6 C15 C16 -166.1(5) 2_656 . . . ?
Gd3 O6 C15 C16A -156.4(7) 2_656 . . . ?
Gd3 O14 C43 O13 133.7(4) . . . . ?
Gd3 O14 C43 C44 -48.6(6) . . . . ?
Gd3 O15 C50 O16 -0.4(3) . . . . ?
Gd3 O15 C50 C51 179.5(3) . . . . ?
Gd3 O16 C50 O15 0.4(3) . . . . ?
Gd3 O16 C50 C51 -179.5(3) . . . . ?
Gd3 O18 C57 O17 -13.6(6) . . . . ?
Gd3 O18 C57 C58 169.4(6) . . . . ?
Gd3 O18 C57 C58A 157.8(15) . . . . ?
Gd3 C1 C2 C3 61(4) 2_656 . . . ?
Gd3 C1 C2 C7 -120(2) 2_656 . . . ?
Gd3 C1 C2A C3A 109(3) 2_656 . . . ?
Gd3 C1 C2A C7A -72(4) 2_656 . . . ?
O1 C1 C2 C3 -161.6(9) . . . . ?
O1 C1 C2 C7 17.8(17) . . . . ?
O1 C1 C2A C3A -164.5(15) . . . . ?
O1 C1 C2A C7A 15(2) . . . . ?
O2 C1 C2 C3 16.3(16) . . . . ?
O2 C1 C2 C7 -164.3(10) . . . . ?
O2 C1 C2A C3A 21(3) . . . . ?
O2 C1 C2A C7A -160.2(15) . . . . ?
O3 C8 C9 C10 -165.1(4) . . . . ?
O3 C8 C9 C14 14.5(5) . . . . ?
O4 C8 C9 C10 14.0(6) . . . . ?
O4 C8 C9 C14 -166.3(4) . . . . ?
O5 C15 C16 C17 179.9(6) . . . . ?
O5 C15 C16 C21 -0.3(8) . . . . ?
O5 C15 C16A C17A 173.0(10) . . . . ?
O5 C15 C16A C21A -4.8(15) . . . . ?
O6 C15 C16 C17 0.0(8) . . . . ?
O6 C15 C16 C21 179.8(5) . . . . ?
O6 C15 C16A C17A -16.1(15) . . . . ?
O6 C15 C16A C21A 166.0(10) . . . . ?
O7 C22 C23 C24 17.0(5) . . . . ?
O7 C22 C23 C28 -166.9(4) . . . . ?
O8 C22 C23 C24 -162.6(4) . . . . ?
O8 C22 C23 C28 13.5(5) . . . . ?
O9 C29 C30 C31 -7(2) . . . . ?
O9 C29 C30 C35 171.2(13) . . . . ?
O9 C29 C30A C31A -2(2) . . . . ?
O9 C29 C30A C35A 178.6(14) . . . . ?
O10 C29 C30 C31 179.1(13) . . . . ?
O10 C29 C30 C35 -2(2) . . . . ?
O10 C29 C30A C31A 172.7(13) . . . . ?
O10 C29 C30A C35A -7(2) . . . . ?
O11 C36 C37 C38 -15.5(5) . . . . ?
O11 C36 C37 C42 165.1(4) . . . . ?
O12 C36 C37 C38 164.8(3) . . . . ?
O12 C36 C37 C42 -14.6(5) . . . . ?
O13 C43 C44 C45 157.9(3) . . . . ?
O13 C43 C44 C49 -22.2(5) . . . . ?
O14 C43 C44 C45 -19.7(5) . . . . ?
O14 C43 C44 C49 160.2(3) . . . . ?
O15 C50 C51 C52 -27.0(5) . . . . ?
O15 C50 C51 C56 150.9(4) . . . . ?
O16 C50 C51 C52 152.8(3) . . . . ?
O16 C50 C51 C56 -29.2(5) . . . . ?
O17 C57 C58 C59 9.9(15) . . . . ?
O17 C57 C58 C63 -179.9(8) . . . . ?
O17 C57 C58A C59A -39(3) . . . . ?
O17 C57 C58A C63A 156(2) . . . . ?
O18 C57 C58 C59 -172.9(10) . . . . ?
O18 C57 C58 C63 -2.7(13) . . . . ?
O18 C57 C58A C59A 148.8(18) . . . . ?
O18 C57 C58A C63A -17(3) . . . . ?
C1 C2 C3 C4 179.5(13) . . . . ?
C1 C2 C7 C6 179.6(13) . . . . ?
C1 C2A C3A C4A 175(2) . . . . ?
C1 C2A C7A C6A -178(2) . . . . ?
C2 C3 C4 C5 0.5(16) . . . . ?
C2A C3A C4A C5A 3(3) . . . . ?
C3 C2 C7 C6 -1.0(19) . . . . ?
C3 C4 C5 C6 -0.2(14) . . . . ?
C3A C2A C7A C6A 1(3) . . . . ?
C3A C4A C5A C6A 1(2) . . . . ?
C4 C5 C6 C7 -0.6(15) . . . . ?
C4A C5A C6A C7A -3(2) . . . . ?
C5 C6 C7 C2 1.2(17) . . . . ?
C5A C6A C7A C2A 3(3) . . . . ?
C7 C2 C3 C4 0.1(19) . . . . ?
C7A C2A C3A C4A -4(3) . . . . ?
C8 C9 C10 C11 178.5(5) . . . . ?
C8 C9 C14 C13 179.6(4) . . . . ?
C9 C10 C11 C12 1.9(9) . . . . ?
C10 C9 C14 C13 -0.7(7) . . . . ?
C10 C11 C12 C13 -0.7(10) . . . . ?
C11 C12 C13 C14 -1.2(10) . . . . ?
C12 C13 C14 C9 1.9(9) . . . . ?
C14 C9 C10 C11 -1.2(7) . . . . ?
C15 C16 C17 C18 180.0(6) . . . . ?
C15 C16 C21 C20 -179.9(6) . . . . ?
C15 C16A C17A C18A -175.3(11) . . . . ?
C15 C16A C21A C20A 174.4(10) . . . . ?
C16 C17 C18 C19 0.1(12) . . . . ?
C16A C17A C18A C19A 0(2) . . . . ?
C17 C16 C21 C20 -0.1(11) . . . . ?
C17 C18 C19 C20 -0.4(11) . . . . ?
C17A C16A C21A C20A -3(2) . . . . ?
C17A C18A C19A C20A -1(2) . . . . ?
C18 C19 C20 C21 0.5(11) . . . . ?
C18A C19A C20A C21A 0.4(19) . . . . ?
C19 C20 C21 C16 -0.2(11) . . . . ?
C19A C20A C21A C16A 1.9(18) . . . . ?
C21 C16 C17 C18 0.2(12) . . . . ?
C21A C16A C17A C18A 2(2) . . . . ?
C22 C23 C24 C25 175.4(5) . . . . ?
C22 C23 C28 C27 -177.7(4) . . . . ?
C23 C24 C25 C26 2.8(9) . . . . ?
C24 C23 C28 C27 -1.6(7) . . . . ?
C24 C25 C26 C27 -2.6(10) . . . . ?
C25 C26 C27 C28 0.3(10) . . . . ?
C26 C27 C28 C23 1.8(8) . . . . ?
C28 C23 C24 C25 -0.7(7) . . . . ?
C29 C30 C31 C32 -175.0(14) . . . . ?
C29 C30 C35 C34 176.1(13) . . . . ?
C29 C30A C31A C32A 176.0(14) . . . . ?
C29 C30A C35A C34A -176.8(14) . . . . ?
C30 C31 C32 C33 -4(2) . . . . ?
C30A C31A C32A C33A 2(2) . . . . ?
C31 C30 C35 C34 -5(3) . . . . ?
C31 C32 C33 C34 1.3(19) . . . . ?
C31A C30A C35A C34A 4(3) . . . . ?
C31A C32A C33A C34A 1(2) . . . . ?
C32 C33 C34 C35 -0.3(19) . . . . ?
C32A C33A C34A C35A -2(2) . . . . ?
C33 C34 C35 C30 2(2) . . . . ?
C33A C34A C35A C30A 0(2) . . . . ?
C35 C30 C31 C32 6(3) . . . . ?
C35A C30A C31A C32A -4(3) . . . . ?
C36 C37 C38 C39 -178.5(4) . . . . ?
C36 C37 C42 C41 179.8(4) . . . . ?
C37 C38 C39 C40 -1.4(7) . . . . ?
C38 C37 C42 C41 0.4(6) . . . . ?
C38 C39 C40 C41 0.5(7) . . . . ?
C39 C40 C41 C42 0.9(8) . . . . ?
C40 C41 C42 C37 -1.3(7) . . . . ?
C42 C37 C38 C39 0.9(6) . . . . ?
C43 C44 C45 C46 179.2(4) . . . . ?
C43 C44 C49 C48 -177.8(4) . . . . ?
C44 C45 C46 C47 -1.0(7) . . . . ?
C45 C44 C49 C48 2.0(6) . . . . ?
C45 C46 C47 C48 1.3(8) . . . . ?
C46 C47 C48 C49 0.1(8) . . . . ?
C47 C48 C49 C44 -1.7(7) . . . . ?
C49 C44 C45 C46 -0.6(6) . . . . ?
C50 C51 C52 C53 177.5(4) . . . . ?
C50 C51 C56 C55 -175.4(4) . . . . ?
C51 C52 C53 C54 -1.8(7) . . . . ?
C52 C51 C56 C55 2.6(6) . . . . ?
C52 C53 C54 C55 1.9(9) . . . . ?
C53 C54 C55 C56 0.3(10) . . . . ?
C54 C55 C56 C51 -2.5(8) . . . . ?
C56 C51 C52 C53 -0.5(6) . . . . ?
C57 C58 C59 C60 173.5(8) . . . . ?
C57 C58 C63 C62 -173.2(9) . . . . ?
C57 C58A C59A C60A -178.1(18) . . . . ?
C57 C58A C63A C62A 175(2) . . . . ?
C58 C59 C60 C61 -3.9(15) . . . . ?
C58A C59A C60A C61A 8(4) . . . . ?
C59 C58 C63 C62 -2.7(16) . . . . ?
C59 C60 C61 C62 4.7(16) . . . . ?
C59A C58A C63A C62A 10(4) . . . . ?
C59A C60A C61A C62A 0(4) . . . . ?
C60 C61 C62 C63 -4.5(16) . . . . ?
C60A C61A C62A C63A -2(3) . . . . ?
C61 C62 C63 C58 3.6(15) . . . . ?
C61A C62A C63A C58A -3(3) . . . . ?
C63 C58 C59 C60 2.9(16) . . . . ?
C63A C58A C59A C60A -13(4) . . . . ?
